data_2310430
loop_
_publ_author_name
'Kruse, F.H.'

_publ_section_title
;
 Potassium osmyl chloride - refinement of the crystal structure
;
_journal_name_full 'Acta Crystallographica (1,1948-23,1967)'
_journal_page_first 1035
_journal_page_last 1041
_journal_volume 14
_journal_year 1961
_chemical_formula_sum 'Cl4 K2 O2 Os'
_chemical_name_systematic 'K2 Os O2 Cl4'
_space_group_IT_number 139
_symmetry_space_group_name_Hall '-I 4 2'
_symmetry_space_group_name_H-M 'I 4/m m m'
_cell_angle_alpha 90
_cell_angle_beta 90
_cell_angle_gamma 90
_cell_formula_units_Z 2
_cell_length_a 6.991
_cell_length_b 6.991
_cell_length_c 8.752
_cell_volume 427.746
_citation_journal_id_ASTM ACCRA9
_cod_data_source_file Kruse_ACCRA9_1961_1467.cif
_cod_data_source_block Cl4K2O2Os1
_cod_original_formula_sum 'Cl4 K2 O2 Os1'
_cod_database_code 2310430

loop_
_symmetry_equiv_pos_as_xyz
x,y,z
-y,x,z
-x,-y,z
y,-x,z
x,-y,-z
y,x,-z
-x,y,-z
-y,-x,-z
-x,-y,-z
y,-x,-z
x,y,-z
-y,x,-z
-x,y,z
-y,-x,z
x,-y,z
y,x,z
x+1/2,y+1/2,z+1/2
-y+1/2,x+1/2,z+1/2
-x+1/2,-y+1/2,z+1/2
y+1/2,-x+1/2,z+1/2
x+1/2,-y+1/2,-z+1/2
y+1/2,x+1/2,-z+1/2
-x+1/2,y+1/2,-z+1/2
-y+1/2,-x+1/2,-z+1/2
-x+1/2,-y+1/2,-z+1/2
y+1/2,-x+1/2,-z+1/2
x+1/2,y+1/2,-z+1/2
-y+1/2,x+1/2,-z+1/2
-x+1/2,y+1/2,z+1/2
-y+1/2,-x+1/2,z+1/2
x+1/2,-y+1/2,z+1/2
y+1/2,x+1/2,z+1/2

loop_
_atom_site_label
_atom_site_type_symbol
_atom_site_fract_x
_atom_site_fract_y
_atom_site_fract_z
_atom_site_occupancy
_atom_site_U_iso_or_equiv
K1 K+1 0 0.5 0.25 1 0.0
Os1 Os+6 0 0 0 1 0.0
O1 O-2 0 0 0.1999 1 0.0
Cl1 Cl-1 0.2406 0.2406 0 1 0.0
